data_7159168
loop_
_publ_author_name
'Asmari Bardazard, Kamal'
'Shahrestani, Naeimeh'
'Zamani, Amirhosein'
'Eskandari, Mehdi'
'Jadidi, Khosrow'
'Hamzehloueian, Mahshid'
'Notash, Behrouz'

_publ_section_title
;
 Regioselective synthesis of enantiopure 1,2- and 1,3-dispirooxindoles
 along with a DFT study.
;
_journal_issue 10
_journal_name_full 'Organic &amp; biomolecular chemistry'
_journal_page_first 2143
_journal_page_last 2161
_journal_paper_doi 10.1039/d2ob02311c
_journal_volume 21
_journal_year 2023
_chemical_absolute_configuration syn
_chemical_formula_moiety 'C44 H43 N3 O5 S'
_chemical_formula_sum 'C44 H43 N3 O5 S'
_chemical_formula_weight 725.87
_space_group_IT_number 19
_space_group_name_Hall 'P 2ac 2ab'
_space_group_name_H-M_alt 'P 21 21 21'
_symmetry_cell_setting orthorhombic
_symmetry_space_group_name_Hall 'P 2ac 2ab'
_symmetry_space_group_name_H-M 'P 21 21 21'
_atom_sites_solution_hydrogens geom
_atom_sites_solution_primary direct
_atom_sites_solution_secondary difmap
_audit_creation_method SHELXL-97
_audit_update_record
;
2021-06-05 deposited with the CCDC.	2023-02-01 downloaded from the CCDC.
;
_cell_angle_alpha 90.00
_cell_angle_beta 90.00
_cell_angle_gamma 90.00
_cell_formula_units_Z 4
_cell_length_a 10.491(2)
_cell_length_b 11.952(2)
_cell_length_c 29.973(6)
_cell_measurement_reflns_used 6618
_cell_measurement_temperature 298(2)
_cell_measurement_theta_max 25.00
_cell_measurement_theta_min 1.36
_cell_volume 3758.3(12)
_computing_cell_refinement 'X-Area (Stoe & Cie GmbH, 2005)'
_computing_data_collection 'X-Area (Stoe & Cie GmbH, 2005)'
_computing_data_reduction 'X-Area (Stoe & Cie GmbH, 2005)'
_computing_molecular_graphics 'ORTEP-3 for Windows (Farrugia, 1997)'
_computing_publication_material 'WinGX (Farrugia, 1999)'
_computing_structure_refinement 'SHELXL-97 (Sheldrick, 2008)'
_computing_structure_solution 'SHELXS-97 (Sheldrick, 2008)'
_diffrn_ambient_temperature 298(2)
_diffrn_detector_area_resol_mean '0.15 mm'
_diffrn_measured_fraction_theta_full 0.999
_diffrn_measured_fraction_theta_max 0.999
_diffrn_measurement_device_type 'STOE IPDS 2T'
_diffrn_measurement_method 'rotation method'
_diffrn_radiation_monochromator graphite
_diffrn_radiation_source 'fine-focus sealed tube'
_diffrn_radiation_type MoK\a
_diffrn_radiation_wavelength 0.71073
_diffrn_reflns_av_R_equivalents 0.1034
_diffrn_reflns_av_sigmaI/netI 0.0924
_diffrn_reflns_limit_h_max 12
_diffrn_reflns_limit_h_min -11
_diffrn_reflns_limit_k_max 14
_diffrn_reflns_limit_k_min -12
_diffrn_reflns_limit_l_max 35
_diffrn_reflns_limit_l_min -35
_diffrn_reflns_number 17691
_diffrn_reflns_theta_full 25.00
_diffrn_reflns_theta_max 25.00
_diffrn_reflns_theta_min 1.36
_diffrn_standards_number 0
_exptl_absorpt_coefficient_mu 0.137
_exptl_absorpt_correction_type none
_exptl_crystal_colour yellow
_exptl_crystal_density_diffrn 1.283
_exptl_crystal_density_method 'not measured'
_exptl_crystal_description needle
_exptl_crystal_F_000 1536
_exptl_crystal_size_max 0.5
_exptl_crystal_size_mid 0.5
_exptl_crystal_size_min 0.35
_refine_diff_density_max 0.472
_refine_diff_density_min -0.360
_refine_diff_density_rms 0.092
_refine_ls_extinction_coef 0.011(2)
_refine_ls_extinction_expression Fc^*^=kFc[1+0.001xFc^2^\l^3^/sin(2\q)]^-1/4^
_refine_ls_extinction_method SHELXL
_refine_ls_goodness_of_fit_ref 1.097
_refine_ls_hydrogen_treatment constr
_refine_ls_matrix_type full
_refine_ls_number_parameters 451
_refine_ls_number_reflns 6618
_refine_ls_number_restraints 0
_refine_ls_restrained_S_all 1.097
_refine_ls_R_factor_all 0.1096
_refine_ls_R_factor_gt 0.0767
_refine_ls_shift/su_max 0.003
_refine_ls_shift/su_mean 0.001
_refine_ls_structure_factor_coef Fsqd
_refine_ls_weighting_details 'calc w=1/[\s^2^(Fo^2^)+(0.1318P)^2^+0.0000P] where P=(Fo^2^+2Fc^2^)/3'
_refine_ls_weighting_scheme calc
_refine_ls_wR_factor_gt 0.1918
_refine_ls_wR_factor_ref 0.2294
_reflns_number_gt 4809
_reflns_number_total 6618
_reflns_threshold_expression >2sigma(I)
_cod_data_source_file d2ob02311c2.cif
_cod_data_source_block khc1559h
_cod_depositor_comments 'Adding full bibliography for 7159167--7159169.cif.'
_cod_database_code 7159168

loop_
_symmetry_equiv_pos_as_xyz
'x, y, z'
'-x+1/2, -y, z+1/2'
'-x, y+1/2, -z+1/2'
'x+1/2, -y+1/2, -z'

loop_
_atom_site_label
_atom_site_type_symbol
_atom_site_fract_x
_atom_site_fract_y
_atom_site_fract_z
_atom_site_U_iso_or_equiv
_atom_site_adp_type
_atom_site_occupancy
_atom_site_symmetry_multiplicity
_atom_site_calc_flag
_atom_site_refinement_flags
_atom_site_disorder_assembly
_atom_site_disorder_group
C41 C 0.4051(8) 0.4741(7) 0.34097(19) 0.086(2) Uani 1 1 d . . .
H41A H 0.4235 0.5222 0.3662 0.103 Uiso 1 1 calc R . .
H41B H 0.4761 0.4236 0.3362 0.103 Uiso 1 1 calc R . .
S1 S 0.48071(15) 0.63226(13) 0.22651(4) 0.0639(4) Uani 1 1 d . . .
O3 O 0.4039(4) 0.7433(3) 0.10091(11) 0.0623(10) Uani 1 1 d . . .
N3 N 0.3938(4) 0.5147(3) 0.21922(12) 0.0514(10) Uani 1 1 d . . .
O1 O 0.2478(4) 0.3161(3) 0.07227(13) 0.0718(12) Uani 1 1 d . . .
C19 C 0.3040(5) 0.5596(4) 0.11220(14) 0.0491(12) Uani 1 1 d . . .
N2 N 0.4563(5) 0.4871(3) 0.06120(12) 0.0543(11) Uani 1 1 d . . .
C26 C 0.3097(5) 0.6879(4) 0.10800(14) 0.0482(12) Uani 1 1 d . . .
C1 C 0.3235(6) 0.5105(4) 0.06290(15) 0.0522(12) Uani 1 1 d . . .
O2 O 0.3746(5) 0.3544(3) 0.18132(12) 0.0729(12) Uani 1 1 d . . .
N1 N 0.1880(4) 0.7269(3) 0.11159(13) 0.0528(10) Uani 1 1 d . . .
C20 C 0.1734(5) 0.5425(4) 0.13034(14) 0.0481(12) Uani 1 1 d . . .
C3 C 0.1327(5) 0.4388(4) 0.02379(16) 0.0528(12) Uani 1 1 d . . .
C25 C 0.1059(6) 0.6441(4) 0.12774(15) 0.0543(13) Uani 1 1 d . . .
C10 C 0.3312(6) 0.6809(5) 0.00707(16) 0.0623(14) Uani 1 1 d . . .
H10 H 0.4092 0.7078 0.0173 0.075 Uiso 1 1 calc R . .
C12 C 0.1677(5) 0.5446(4) 0.00608(14) 0.0501(12) Uani 1 1 d . . .
C17 C 0.4960(6) 0.4389(4) 0.10383(16) 0.0578(13) Uani 1 1 d . . .
H17 H 0.4644 0.3620 0.1064 0.069 Uiso 1 1 calc R . .
C11 C 0.2768(5) 0.5876(4) 0.02532(14) 0.0501(12) Uani 1 1 d . . .
C34 C 0.3968(5) 0.4532(5) 0.17996(16) 0.0545(12) Uani 1 1 d . . .
C2 C 0.2306(6) 0.4077(4) 0.05555(16) 0.0562(14) Uani 1 1 d . . .
C13 C 0.5035(7) 0.4237(5) 0.02300(19) 0.0742(17) Uani 1 1 d . . .
H13A H 0.4758 0.4593 -0.0044 0.089 Uiso 1 1 calc R . .
H13B H 0.4684 0.3486 0.0237 0.089 Uiso 1 1 calc R . .
C21 C 0.1073(6) 0.4502(5) 0.14733(18) 0.0633(15) Uani 1 1 d . . .
H21 H 0.1470 0.3808 0.1489 0.076 Uiso 1 1 calc R . .
O4 O 0.4145(5) 0.7237(3) 0.20728(15) 0.0872(15) Uani 1 1 d . . .
C6 C -0.0051(6) 0.5374(6) -0.04560(18) 0.0676(15) Uani 1 1 d . . .
H6 H -0.0532 0.5683 -0.0686 0.081 Uiso 1 1 calc R . .
O5 O 0.6066(5) 0.6145(5) 0.21253(14) 0.0945(16) Uani 1 1 d . . .
C7 C 0.1018(6) 0.5948(5) -0.02936(16) 0.0608(14) Uani 1 1 d . . .
C36 C 0.3753(6) 0.5428(5) 0.29872(16) 0.0615(14) Uani 1 1 d . . .
C22 C -0.0147(7) 0.4622(6) 0.1615(2) 0.0769(18) Uani 1 1 d . . .
H22 H -0.0569 0.4009 0.1736 0.092 Uiso 1 1 calc R . .
C9 C 0.2646(7) 0.7354(5) -0.02805(17) 0.0655(16) Uani 1 1 d . . .
H9 H 0.2979 0.8015 -0.0395 0.079 Uiso 1 1 calc R . .
C8 C 0.1561(7) 0.6956(5) -0.04533(17) 0.0684(17) Uani 1 1 d . . .
H8 H 0.1158 0.7347 -0.0681 0.082 Uiso 1 1 calc R . .
C4 C 0.0284(6) 0.3843(5) 0.00664(19) 0.0684(15) Uani 1 1 d . . .
H4 H 0.0035 0.3150 0.0177 0.082 Uiso 1 1 calc R . .
C14 C 0.6432(7) 0.4178(7) 0.0238(2) 0.089(2) Uani 1 1 d . . .
H14A H 0.6777 0.4920 0.0187 0.107 Uiso 1 1 calc R . .
H14B H 0.6719 0.3699 -0.0003 0.107 Uiso 1 1 calc R . .
C15 C 0.6957(8) 0.3723(8) 0.0683(2) 0.106(3) Uani 1 1 d . . .
H15A H 0.6742 0.2937 0.0714 0.127 Uiso 1 1 calc R . .
H15B H 0.7877 0.3796 0.0690 0.127 Uiso 1 1 calc R . .
C5 C -0.0392(7) 0.4359(6) -0.0279(2) 0.0783(18) Uani 1 1 d . . .
H5 H -0.1105 0.3997 -0.0394 0.094 Uiso 1 1 calc R . .
C24 C -0.0177(7) 0.6562(6) 0.1415(2) 0.0736(17) Uani 1 1 d . . .
H24 H -0.0593 0.7248 0.1396 0.088 Uiso 1 1 calc R . .
C16 C 0.6358(6) 0.4399(7) 0.1065(2) 0.0783(18) Uani 1 1 d . . .
H16A H 0.6624 0.4085 0.1349 0.094 Uiso 1 1 calc R . .
H16B H 0.6660 0.5166 0.1051 0.094 Uiso 1 1 calc R . .
C18 C 0.4239(5) 0.5153(4) 0.13668(15) 0.0510(12) Uani 1 1 d . . .
H18 H 0.4788 0.5793 0.1436 0.061 Uiso 1 1 calc R . .
C35 C 0.4689(7) 0.6324(6) 0.28613(18) 0.084(2) Uani 1 1 d . . .
H35A H 0.5514 0.6171 0.2994 0.101 Uiso 1 1 calc R . .
H35B H 0.4396 0.7047 0.2966 0.101 Uiso 1 1 calc R . .
C38 C 0.2396(7) 0.4019(5) 0.26674(18) 0.0727(17) Uani 1 1 d . . .
H38A H 0.2453 0.3210 0.2682 0.087 Uiso 1 1 calc R . .
H38B H 0.1838 0.4230 0.2423 0.087 Uiso 1 1 calc R . .
C37 C 0.3697(6) 0.4547(5) 0.26189(15) 0.0607(14) Uani 1 1 d . . .
H37 H 0.4360 0.3982 0.2668 0.073 Uiso 1 1 calc R . .
C42 C 0.2335(7) 0.5749(5) 0.30589(18) 0.0697(16) Uani 1 1 d . . .
C23 C -0.0778(7) 0.5636(7) 0.1582(2) 0.085(2) Uani 1 1 d . . .
H23 H -0.1621 0.5689 0.1675 0.102 Uiso 1 1 calc R . .
C40 C 0.2780(9) 0.4092(7) 0.3476(2) 0.096(3) Uani 1 1 d . . .
H40A H 0.2915 0.3291 0.3450 0.116 Uiso 1 1 calc R . .
H40B H 0.2412 0.4252 0.3766 0.116 Uiso 1 1 calc R . .
C39 C 0.1937(8) 0.4510(6) 0.31097(18) 0.0792(19) Uani 1 1 d . . .
H39 H 0.1025 0.4402 0.3166 0.095 Uiso 1 1 calc R . .
C28 C 0.1675(8) 0.9259(6) 0.1354(3) 0.0903(9) Uani 1 1 d . . .
C33 C 0.1778(8) 0.9001(6) 0.1792(3) 0.0903(9) Uani 1 1 d . . .
H33 H 0.1780 0.8253 0.1878 0.108 Uiso 1 1 calc R . .
C27 C 0.1528(7) 0.8393(4) 0.09915(18) 0.0682(16) Uani 1 1 d . . .
H27A H 0.0646 0.8388 0.0895 0.082 Uiso 1 1 calc R . .
H27B H 0.2044 0.8617 0.0738 0.082 Uiso 1 1 calc R . .
C30 C 0.1837(8) 1.1191(6) 0.1552(3) 0.0903(9) Uani 1 1 d . . .
H30 H 0.1884 1.1938 0.1468 0.108 Uiso 1 1 calc R . .
C44 C 0.1668(7) 0.6348(7) 0.2671(2) 0.089(2) Uani 1 1 d . . .
H44A H 0.1714 0.5891 0.2408 0.133 Uiso 1 1 calc R . .
H44B H 0.2081 0.7051 0.2615 0.133 Uiso 1 1 calc R . .
H44C H 0.0790 0.6476 0.2746 0.133 Uiso 1 1 calc R . .
C31 C 0.1895(8) 1.0918(6) 0.1975(3) 0.0903(9) Uani 1 1 d . . .
H31 H 0.1948 1.1482 0.2188 0.108 Uiso 1 1 calc R . .
C43 C 0.2116(10) 0.6462(7) 0.3478(2) 0.114(3) Uani 1 1 d . . .
H43A H 0.2356 0.7222 0.3418 0.171 Uiso 1 1 calc R . .
H43B H 0.2624 0.6175 0.3718 0.171 Uiso 1 1 calc R . .
H43C H 0.1232 0.6434 0.3559 0.171 Uiso 1 1 calc R . .
C29 C 0.1708(8) 1.0379(5) 0.1235(3) 0.0903(9) Uani 1 1 d . . .
H29 H 0.1642 1.0580 0.0936 0.108 Uiso 1 1 calc R . .
C32 C 0.1879(8) 0.9821(5) 0.2113(3) 0.0903(9) Uani 1 1 d . . .
H32 H 0.1935 0.9638 0.2414 0.108 Uiso 1 1 calc R . .

loop_
_atom_site_aniso_label
_atom_site_aniso_U_11
_atom_site_aniso_U_22
_atom_site_aniso_U_33
_atom_site_aniso_U_23
_atom_site_aniso_U_13
_atom_site_aniso_U_12
C41 0.111(6) 0.098(5) 0.049(3) 0.005(3) -0.011(3) 0.007(5)
S1 0.0723(10) 0.0628(9) 0.0567(7) -0.0069(6) -0.0046(7) -0.0223(8)
O3 0.083(3) 0.0441(19) 0.0599(19) -0.0012(16) 0.0116(19) -0.008(2)
N3 0.066(3) 0.043(2) 0.045(2) -0.0002(16) -0.0058(18) -0.009(2)
O1 0.106(3) 0.0340(19) 0.076(2) 0.0021(17) -0.010(2) -0.002(2)
C19 0.071(4) 0.033(2) 0.043(2) -0.0039(18) -0.005(2) 0.004(2)
N2 0.066(3) 0.049(2) 0.047(2) -0.0007(18) 0.0025(19) 0.008(2)
C26 0.063(3) 0.037(2) 0.044(2) 0.0041(19) 0.003(2) -0.010(3)
C1 0.071(4) 0.038(2) 0.047(2) -0.003(2) 0.000(2) 0.000(2)
O2 0.126(4) 0.031(2) 0.061(2) 0.0001(16) -0.008(2) -0.001(2)
N1 0.057(3) 0.039(2) 0.063(2) 0.0016(18) 0.004(2) 0.005(2)
C20 0.061(3) 0.042(3) 0.041(2) -0.0045(19) -0.004(2) -0.002(2)
C3 0.057(3) 0.048(3) 0.053(3) -0.011(2) 0.001(2) 0.003(3)
C25 0.066(4) 0.049(3) 0.048(2) -0.006(2) 0.007(2) 0.001(3)
C10 0.076(4) 0.059(3) 0.053(3) 0.004(2) 0.002(3) -0.004(3)
C12 0.057(3) 0.050(3) 0.043(2) -0.008(2) 0.005(2) 0.009(3)
C17 0.070(4) 0.046(3) 0.057(3) -0.003(2) -0.003(3) 0.013(3)
C11 0.073(4) 0.040(2) 0.038(2) -0.0015(18) 0.003(2) 0.002(2)
C34 0.061(3) 0.051(3) 0.052(3) -0.004(2) -0.011(2) 0.007(3)
C2 0.081(4) 0.037(3) 0.051(2) -0.012(2) 0.005(3) -0.001(3)
C13 0.098(5) 0.066(4) 0.058(3) -0.012(3) 0.012(3) 0.019(3)
C21 0.073(4) 0.051(3) 0.066(3) 0.002(2) -0.005(3) -0.017(3)
O4 0.122(4) 0.046(2) 0.094(3) -0.001(2) -0.009(3) -0.008(2)
C6 0.067(4) 0.077(4) 0.058(3) -0.002(3) -0.006(3) 0.010(3)
O5 0.070(3) 0.140(5) 0.073(2) -0.006(3) 0.001(2) -0.031(3)
C7 0.068(4) 0.063(3) 0.051(3) -0.007(2) -0.002(3) 0.015(3)
C36 0.078(4) 0.058(3) 0.048(2) -0.003(2) -0.011(2) -0.011(3)
C22 0.080(5) 0.068(4) 0.082(4) 0.002(3) 0.010(3) -0.028(4)
C9 0.087(5) 0.052(3) 0.058(3) 0.010(2) 0.007(3) 0.003(3)
C8 0.096(5) 0.061(4) 0.049(3) 0.009(2) 0.002(3) 0.017(4)
C4 0.074(4) 0.060(3) 0.071(3) -0.011(3) -0.004(3) -0.001(3)
C14 0.091(5) 0.102(5) 0.075(4) -0.007(4) 0.027(4) 0.026(4)
C15 0.093(5) 0.134(7) 0.089(4) -0.011(5) 0.006(4) 0.051(6)
C5 0.073(4) 0.086(5) 0.076(4) -0.016(3) -0.007(3) -0.006(4)
C24 0.067(4) 0.073(4) 0.081(4) -0.014(3) 0.004(3) 0.009(3)
C16 0.074(4) 0.090(5) 0.071(3) -0.002(3) -0.008(3) 0.024(4)
C18 0.055(3) 0.047(3) 0.050(2) -0.004(2) 0.001(2) -0.002(2)
C35 0.100(5) 0.096(5) 0.056(3) -0.014(3) -0.005(3) -0.041(4)
C38 0.104(5) 0.054(3) 0.060(3) 0.000(2) -0.001(3) -0.023(3)
C37 0.088(4) 0.046(3) 0.047(3) 0.002(2) -0.011(2) 0.004(3)
C42 0.088(5) 0.061(3) 0.060(3) 0.005(3) 0.009(3) 0.003(3)
C23 0.066(4) 0.095(6) 0.094(5) -0.011(4) 0.016(3) -0.020(4)
C40 0.149(8) 0.082(5) 0.058(3) 0.012(3) 0.005(4) -0.008(5)
C39 0.102(5) 0.082(4) 0.054(3) 0.004(3) -0.002(3) -0.030(4)
C28 0.104(2) 0.0533(14) 0.113(2) -0.0136(14) -0.0010(19) 0.0004(15)
C33 0.104(2) 0.0533(14) 0.113(2) -0.0136(14) -0.0010(19) 0.0004(15)
C27 0.098(5) 0.042(3) 0.064(3) 0.000(2) -0.003(3) 0.016(3)
C30 0.104(2) 0.0533(14) 0.113(2) -0.0136(14) -0.0010(19) 0.0004(15)
C44 0.085(5) 0.090(5) 0.091(4) 0.008(4) 0.006(4) 0.027(4)
C31 0.104(2) 0.0533(14) 0.113(2) -0.0136(14) -0.0010(19) 0.0004(15)
C43 0.165(9) 0.089(5) 0.088(5) -0.020(4) 0.029(5) 0.012(6)
C29 0.104(2) 0.0533(14) 0.113(2) -0.0136(14) -0.0010(19) 0.0004(15)
C32 0.104(2) 0.0533(14) 0.113(2) -0.0136(14) -0.0010(19) 0.0004(15)

loop_
_atom_type_symbol
_atom_type_description
_atom_type_scat_dispersion_real
_atom_type_scat_dispersion_imag
_atom_type_scat_source
C C 0.0033 0.0016 'International Tables Vol C Tables 4.2.6.8 and 6.1.1.4'
H H 0.0000 0.0000 'International Tables Vol C Tables 4.2.6.8 and 6.1.1.4'
N N 0.0061 0.0033 'International Tables Vol C Tables 4.2.6.8 and 6.1.1.4'
O O 0.0106 0.0060 'International Tables Vol C Tables 4.2.6.8 and 6.1.1.4'
S S 0.1246 0.1234 'International Tables Vol C Tables 4.2.6.8 and 6.1.1.4'

loop_
_geom_angle_atom_site_label_1
_geom_angle_atom_site_label_2
_geom_angle_atom_site_label_3
_geom_angle
_geom_angle_site_symmetry_1
_geom_angle_site_symmetry_3
_geom_angle_publ_flag
C36 C41 C40 101.4(5) . . ?
O5 S1 O4 117.2(3) . . ?
O5 S1 N3 110.1(3) . . ?
O4 S1 N3 108.9(3) . . ?
O5 S1 C35 111.3(3) . . ?
O4 S1 C35 111.8(4) . . ?
N3 S1 C35 95.3(2) . . ?
C34 N3 C37 118.5(4) . . ?
C34 N3 S1 122.5(4) . . ?
C37 N3 S1 112.4(3) . . ?
C20 C19 C26 101.7(4) . . ?
C20 C19 C18 121.9(4) . . ?
C26 C19 C18 110.3(4) . . ?
C20 C19 C1 113.9(4) . . ?
C26 C19 C1 106.5(4) . . ?
C18 C19 C1 102.0(4) . . ?
C1 N2 C13 117.6(5) . . ?
C1 N2 C17 109.0(4) . . ?
C13 N2 C17 112.6(4) . . ?
O3 C26 N1 126.4(5) . . ?
O3 C26 C19 126.3(5) . . ?
N1 C26 C19 107.3(4) . . ?
N2 C1 C11 113.8(4) . . ?
N2 C1 C2 116.5(4) . . ?
C11 C1 C2 99.6(4) . . ?
N2 C1 C19 103.3(4) . . ?
C11 C1 C19 114.5(4) . . ?
C2 C1 C19 109.5(4) . . ?
C26 N1 C25 111.2(4) . . ?
C26 N1 C27 122.5(5) . . ?
C25 N1 C27 126.2(5) . . ?
C21 C20 C25 116.8(5) . . ?
C21 C20 C19 134.2(5) . . ?
C25 C20 C19 109.0(4) . . ?
C4 C3 C12 119.3(5) . . ?
C4 C3 C2 133.5(5) . . ?
C12 C3 C2 106.9(5) . . ?
C24 C25 N1 127.8(5) . . ?
C24 C25 C20 123.5(5) . . ?
N1 C25 C20 108.7(5) . . ?
C11 C10 C9 117.7(6) . . ?
C11 C12 C7 124.5(5) . . ?
C11 C12 C3 112.9(4) . . ?
C7 C12 C3 122.5(5) . . ?
N2 C17 C16 109.2(5) . . ?
N2 C17 C18 100.7(4) . . ?
C16 C17 C18 116.7(5) . . ?
C10 C11 C12 118.9(5) . . ?
C10 C11 C1 130.5(5) . . ?
C12 C11 C1 110.3(4) . . ?
O2 C34 N3 119.1(5) . . ?
O2 C34 C18 122.9(4) . . ?
N3 C34 C18 118.0(5) . . ?
O1 C2 C3 127.4(5) . . ?
O1 C2 C1 123.3(5) . . ?
C3 C2 C1 109.2(4) . . ?
N2 C13 C14 110.6(6) . . ?
C22 C21 C20 119.9(6) . . ?
C5 C6 C7 120.5(6) . . ?
C12 C7 C6 116.6(5) . . ?
C12 C7 C8 114.9(6) . . ?
C6 C7 C8 128.4(5) . . ?
C35 C36 C37 109.6(5) . . ?
C35 C36 C41 117.0(5) . . ?
C37 C36 C41 103.6(5) . . ?
C35 C36 C42 119.1(6) . . ?
C37 C36 C42 103.6(5) . . ?
C41 C36 C42 102.3(5) . . ?
C21 C22 C23 121.5(6) . . ?
C8 C9 C10 122.9(6) . . ?
C9 C8 C7 120.9(5) . . ?
C3 C4 C5 118.2(6) . . ?
C13 C14 C15 112.8(6) . . ?
C16 C15 C14 108.3(6) . . ?
C6 C5 C4 123.0(6) . . ?
C25 C24 C23 117.4(6) . . ?
C17 C16 C15 111.3(6) . . ?
C34 C18 C17 110.3(4) . . ?
C34 C18 C19 114.7(4) . . ?
C17 C18 C19 107.3(4) . . ?
C36 C35 S1 107.2(4) . . ?
C37 C38 C39 102.0(5) . . ?
N3 C37 C38 115.9(4) . . ?
N3 C37 C36 106.4(4) . . ?
C38 C37 C36 104.6(5) . . ?
C43 C42 C44 107.0(6) . . ?
C43 C42 C39 114.2(5) . . ?
C44 C42 C39 113.4(6) . . ?
C43 C42 C36 113.2(6) . . ?
C44 C42 C36 116.6(5) . . ?
C39 C42 C36 92.0(5) . . ?
C24 C23 C22 120.9(6) . . ?
C39 C40 C41 104.2(5) . . ?
C40 C39 C38 108.8(7) . . ?
C40 C39 C42 103.5(6) . . ?
C38 C39 C42 101.4(5) . . ?
C33 C28 C29 117.9(7) . . ?
C33 C28 C27 123.3(6) . . ?
C29 C28 C27 118.7(7) . . ?
C28 C33 C32 121.4(7) . . ?
N1 C27 C28 115.3(5) . . ?
C31 C30 C29 120.1(7) . . ?
C30 C31 C32 121.9(7) . . ?
C30 C29 C28 120.6(7) . . ?
C31 C32 C33 117.9(8) . . ?

loop_
_geom_bond_atom_site_label_1
_geom_bond_atom_site_label_2
_geom_bond_distance
_geom_bond_site_symmetry_2
_geom_bond_publ_flag
C41 C36 1.541(8) . ?
C41 C40 1.556(12) . ?
S1 O5 1.402(5) . ?
S1 O4 1.417(5) . ?
S1 N3 1.690(4) . ?
S1 C35 1.791(6) . ?
O3 C26 1.208(6) . ?
N3 C34 1.388(6) . ?
N3 C37 1.488(6) . ?
O1 C2 1.218(6) . ?
C19 C20 1.488(8) . ?
C19 C26 1.541(7) . ?
C19 C18 1.550(7) . ?
C19 C1 1.603(6) . ?
N2 C1 1.421(7) . ?
N2 C13 1.460(7) . ?
N2 C17 1.462(6) . ?
C26 N1 1.364(7) . ?
C1 C11 1.536(7) . ?
C1 C2 1.584(7) . ?
O2 C34 1.205(7) . ?
N1 C25 1.399(7) . ?
N1 C27 1.441(7) . ?
C20 C21 1.399(7) . ?
C20 C25 1.408(7) . ?
C3 C4 1.373(8) . ?
C3 C12 1.420(7) . ?
C3 C2 1.449(8) . ?
C25 C24 1.368(8) . ?
C10 C11 1.367(8) . ?
C10 C9 1.421(8) . ?
C12 C11 1.381(8) . ?
C12 C7 1.402(7) . ?
C17 C16 1.469(9) . ?
C17 C18 1.540(7) . ?
C34 C18 1.521(7) . ?
C13 C14 1.467(11) . ?
C21 C22 1.355(10) . ?
C6 C5 1.372(9) . ?
C6 C7 1.402(9) . ?
C7 C8 1.416(9) . ?
C36 C35 1.502(9) . ?
C36 C37 1.527(7) . ?
C36 C42 1.551(10) . ?
C22 C23 1.384(11) . ?
C9 C8 1.338(9) . ?
C4 C5 1.398(9) . ?
C14 C15 1.542(10) . ?
C15 C16 1.536(9) . ?
C24 C23 1.369(10) . ?
C38 C37 1.511(9) . ?
C38 C39 1.527(8) . ?
C42 C43 1.534(9) . ?
C42 C44 1.535(9) . ?
C42 C39 1.546(9) . ?
C40 C39 1.496(10) . ?
C28 C33 1.353(11) . ?
C28 C29 1.385(10) . ?
C28 C27 1.509(9) . ?
C33 C32 1.378(10) . ?
C30 C31 1.309(10) . ?
C30 C29 1.366(9) . ?
C31 C32 1.375(10) . ?
